data_7232709
loop_
_publ_author_name
'Nohara, Isaak'
'Prescimone, Alessandro'
'H\"aussinger, Daniel'
'Housecroft, Catherine E.'
'Constable, Edwin C.'

_publ_section_title
;
 [Cu(POP)(N^S)][PF6] and [Cu(xantphos)(N^S)][PF6] compounds with
 2-(thiophen-2-yl)pyridines
;
_journal_issue 24
_journal_name_full 'RSC Advances'
_journal_page_first 13646
_journal_paper_doi 10.1039/C9RA02617G
_journal_volume 9
_journal_year 2019
_chemical_compound_source 'Isaak Nohara'
_chemical_formula_moiety 'C46 H37 Cu N O P2 S, F6 P, C H2 Cl2'
_chemical_formula_sum 'C47 H39 Cl2 Cu F6 N O P3 S'
_chemical_formula_weight 1007.20
_space_group_crystal_system triclinic
_space_group_IT_number 2
_space_group_name_Hall '-P 1'
_space_group_name_H-M_alt 'P -1'
_symmetry_space_group_name_Hall '-P 1'
_symmetry_space_group_name_H-M 'P -1'
_atom_sites_solution_hydrogens geom
_atom_sites_solution_primary dual
_audit_creation_date 2019-02-04
_audit_creation_method
;
Olex2 1.2
(compiled May 18 2018 14:05:52 for OlexSys, GUI svn.r5506)
;
_audit_update_record
;
2019-03-01 deposited with the CCDC.    2019-04-24 downloaded from the CCDC.
;
_cell_angle_alpha 71.646(3)
_cell_angle_beta 75.679(3)
_cell_angle_gamma 70.826(3)
_cell_formula_units_Z 2
_cell_length_a 10.5738(10)
_cell_length_b 12.4356(12)
_cell_length_c 18.8853(17)
_cell_measurement_reflns_used 9872
_cell_measurement_temperature 130
_cell_measurement_theta_max 70.027
_cell_measurement_theta_min 3.893
_cell_volume 2197.3(4)
_computing_cell_refinement 'SAINT v8.34A (Bruker, 2013)'
_computing_data_collection 'Apex2 (Bruker AXS, 2006)'
_computing_data_reduction 'SAINT v8.34A (Bruker, 2013)'
_computing_molecular_graphics 'Olex2 (Dolomanov et al., 2009)'
_computing_publication_material 'Olex2 (Dolomanov et al., 2009)'
_computing_structure_refinement 'ShelXL (Sheldrick, 2015)'
_computing_structure_solution 'ShelXT (Sheldrick, 2015)'
_diffrn_ambient_temperature 130
_diffrn_measured_fraction_theta_full 0.987
_diffrn_measured_fraction_theta_max 0.952
_diffrn_measurement_device Area
_diffrn_measurement_device_type 'Bruker Kappa Apex2'
_diffrn_measurement_method '\f & \w scans'
_diffrn_radiation_monochromator graphite
_diffrn_radiation_probe x-ray
_diffrn_radiation_type CuK\a
_diffrn_radiation_wavelength 1.54178
_diffrn_reflns_av_R_equivalents 0.0267
_diffrn_reflns_av_unetI/netI 0.0202
_diffrn_reflns_Laue_measured_fraction_full 0.987
_diffrn_reflns_Laue_measured_fraction_max 0.952
_diffrn_reflns_limit_h_max 12
_diffrn_reflns_limit_h_min -9
_diffrn_reflns_limit_k_max 15
_diffrn_reflns_limit_k_min -14
_diffrn_reflns_limit_l_max 22
_diffrn_reflns_limit_l_min -22
_diffrn_reflns_number 28575
_diffrn_reflns_point_group_measured_fraction_full 0.987
_diffrn_reflns_point_group_measured_fraction_max 0.952
_diffrn_reflns_theta_full 67.679
_diffrn_reflns_theta_max 70.241
_diffrn_reflns_theta_min 3.892
_diffrn_standards_number 0
_exptl_absorpt_coefficient_mu 3.848
_exptl_absorpt_correction_T_max 0.7533
_exptl_absorpt_correction_T_min 0.5712
_exptl_absorpt_correction_type multi-scan
_exptl_absorpt_process_details
;
SADABS-2012/1 (Bruker,2012) was used for absorption correction.
wR2(int) was 0.0920 before and 0.0347 after correction.
The Ratio of minimum to maximum transmission is 0.7583.
The \l/2 correction factor is 0.0015.
;
_exptl_crystal_colour colourless
_exptl_crystal_density_diffrn 1.522
_exptl_crystal_description needle
_exptl_crystal_F_000 1028
_exptl_crystal_recrystallization_method
'The material was recrystallised from a mixture of DCM and Et2O  by solvent layering'
_exptl_crystal_size_max 0.3
_exptl_crystal_size_mid 0.13
_exptl_crystal_size_min 0.09
_refine_diff_density_max 1.439
_refine_diff_density_min -1.226
_refine_diff_density_rms 0.060
_refine_ls_extinction_method none
_refine_ls_goodness_of_fit_ref 1.050
_refine_ls_hydrogen_treatment constr
_refine_ls_matrix_type full
_refine_ls_number_parameters 669
_refine_ls_number_reflns 7961
_refine_ls_number_restraints 474
_refine_ls_restrained_S_all 1.024
_refine_ls_R_factor_all 0.0390
_refine_ls_R_factor_gt 0.0383
_refine_ls_shift/su_max 0.001
_refine_ls_shift/su_mean 0.000
_refine_ls_structure_factor_coef Fsqd
_refine_ls_weighting_details 'w=1/[\s^2^(Fo^2^)+(0.0327P)^2^+3.6381P] where P=(Fo^2^+2Fc^2^)/3'
_refine_ls_weighting_scheme calc
_refine_ls_wR_factor_gt 0.0922
_refine_ls_wR_factor_ref 0.0927
_reflns_Friedel_coverage 0.000
_reflns_number_gt 7776
_reflns_number_total 7961
_reflns_threshold_expression 'I > 2\s(I)'
_cod_data_source_file c9ra02617g2.cif
_cod_data_source_block isn127_130k_0m
_cod_database_code 7232709
_shelx_shelxl_version_number 2014/7
_shelx_space_group_comment
;
The symmetry employed for this shelxl refinement is uniquely defined
by the following loop, which should always be used as a source of
symmetry information in preference to the above space-group names.
They are only intended as comments.
;
_shelx_estimated_absorpt_t_max 0.723
_shelx_estimated_absorpt_t_min 0.391
_olex2_refinement_description
;
1. Fixed Uiso
 At 1.2 times of:
  All C(H) groups, All C(H,H) groups
 At 1.5 times of:
  All C(H,H,H) groups
2. Uiso/Uaniso restraints and constraints
N2 \\sim C41 \\sim C40 \\sim C39 \\sim C38 \\sim C37: within 2A with sigma of
0.001 and sigma for terminal atoms of 0.002
S1 \\sim N2 \\sim C42 \\sim C41 \\sim C37 \\sim C44 \\sim C39 \\sim C40 \\sim
C38 \\sim C43 \\sim C45 \\sim C46: within 2A with sigma of 0.04 and sigma for
terminal atoms of 0.08
C46A \\sim C45A \\sim C44A \\sim C43A \\sim C42A \\sim S2 \\sim C41A \\sim N1
\\sim C37A \\sim C38A \\sim C39A \\sim C40A: within 2A with sigma of 0.04 and
sigma for terminal atoms of 0.08
Uanis(N2) \\sim Ueq: with sigma of 0.1 and sigma for terminal atoms of 0.2
Uanis(S1) \\sim Ueq, Uanis(N2) \\sim Ueq, Uanis(C42) \\sim Ueq, Uanis(C41)
\\sim Ueq, Uanis(C37) \\sim Ueq, Uanis(C44) \\sim Ueq, Uanis(C39) \\sim Ueq,
Uanis(C40) \\sim Ueq, Uanis(C38) \\sim Ueq, Uanis(C43) \\sim Ueq, Uanis(C45)
\\sim Ueq, Uanis(C46) \\sim Ueq: with sigma of 0.1 and sigma for terminal atoms
of 0.2
Uanis(C46A) \\sim Ueq, Uanis(C45A) \\sim Ueq, Uanis(C44A) \\sim Ueq,
Uanis(C43A) \\sim Ueq, Uanis(C42A) \\sim Ueq, Uanis(S2) \\sim Ueq, Uanis(C41A)
\\sim Ueq, Uanis(N1) \\sim Ueq, Uanis(C37A) \\sim Ueq, Uanis(C38A) \\sim Ueq,
Uanis(C39A) \\sim Ueq, Uanis(C40A) \\sim Ueq: with sigma of 0.1 and sigma for
terminal atoms of 0.2
3. Rigid body (RIGU) restrains
 C46, C45, S1, C44, C43, C42, C41, C40, C39, C38, C37, N2
 with sigma for 1-2 distances of 0.004 and sigma for 1-3 distances of 0.004
 S2, C42A, C43A, C44A, C45A, C46A, C41A, C40A, C39A, C38A, C37A, N1
 with sigma for 1-2 distances of 0.004 and sigma for 1-3 distances of 0.004
4. Others
 Fixed Sof: S1(0.8) N2(0.8) C42(0.8) C41(0.8) C37(0.8) H37(0.8) C44(0.8)
 H44(0.8) C39(0.8) H39(0.8) C40(0.8) H40(0.8) C38(0.8) H38(0.8) C43(0.8)
 H43(0.8) C45(0.8) C46(0.8) H46A(0.8) H46B(0.8) H46C(0.8) C46A(0.2) H46D(0.2)
 H46E(0.2) H46F(0.2) C45A(0.2) C44A(0.2) H44A(0.2) C43A(0.2) H43A(0.2)
 C42A(0.2) S2(0.2) C41A(0.2) N1(0.2) C37A(0.2) H37A(0.2) C38A(0.2) H38A(0.2)
 C39A(0.2) H39A(0.2) C40A(0.2) H40A(0.2)
5.a Secondary CH2 refined with riding coordinates:
 C47(H47A,H47B)
5.b Aromatic/amide H refined with riding coordinates:
 C26(H26), C23(H23), C8(H8), C32(H32), C20(H20), C30(H30), C28(H28), C22(H22),
 C14(H14), C6(H6), C36(H36), C12(H12), C21(H21), C2(H2), C27(H27), C16(H16),
 C29(H29), C9(H9), C11(H11), C17(H17), C15(H15), C34(H34), C5(H5), C10(H10),
 C35(H35), C37(H37), C3(H3), C33(H33), C44(H44), C39(H39), C40(H40), C38(H38),
 C4(H4), C43(H43), C44A(H44A), C43A(H43A), C37A(H37A), C38A(H38A), C39A(H39A),
 C40A(H40A)
5.c Idealised Me refined as rotating group:
 C46(H46A,H46B,H46C), C46A(H46D,H46E,H46F)
;
_olex2_diffrn_ambient_temperature_device 'Oxford Cryosystems'
_olex2_exptl_crystal_mounting_method 'The crystal was mounted on a mylar loop in perfluoroether oil'
_olex2_submission_special_instructions 'No special instructions were received'

loop_
_space_group_symop_operation_xyz
'x, y, z'
'-x, -y, -z'

loop_
_atom_site_label
_atom_site_type_symbol
_atom_site_fract_x
_atom_site_fract_y
_atom_site_fract_z
_atom_site_U_iso_or_equiv
_atom_site_adp_type
_atom_site_occupancy
_atom_site_site_symmetry_order
_atom_site_calc_flag
_atom_site_refinement_flags_posn
_atom_site_refinement_flags_adp
_atom_site_refinement_flags_occupancy
_atom_site_disorder_assembly
_atom_site_disorder_group
Cu1 Cu 0.86043(3) 0.16477(3) 0.77588(2) 0.02241(9) Uani 1 1 d . . . . .
P2 P 0.93219(5) 0.29667(5) 0.67168(3) 0.01529(11) Uani 1 1 d . . . . .
P1 P 0.70241(5) 0.08837(5) 0.76335(3) 0.01534(11) Uani 1 1 d . . . . .
S1 S 0.73189(14) 0.26590(17) 0.88167(9) 0.0179(3) Uani 0.8 1 d . U P A 1
P3 P 0.36101(7) 0.76958(6) 0.68528(4) 0.03049(15) Uani 1 1 d . . . . .
Cl1 Cl 0.14443(8) 0.48648(8) 0.91889(5) 0.0529(2) Uani 1 1 d . . . . .
Cl2 Cl -0.03735(9) 0.72371(8) 0.88361(5) 0.0540(2) Uani 1 1 d . . . . .
O1 O 0.64839(15) 0.34698(13) 0.68692(8) 0.0187(3) Uani 1 1 d . . . . .
N2 N 0.9916(11) 0.0802(8) 0.8599(6) 0.0190(7) Uani 0.8 1 d . U P A 1
F5 F 0.26335(16) 0.69181(14) 0.68854(9) 0.0384(4) Uani 1 1 d . . . . .
F3 F 0.3371(2) 0.84009(16) 0.60133(10) 0.0539(5) Uani 1 1 d . . . . .
F4 F 0.2320(2) 0.86280(18) 0.71556(12) 0.0621(5) Uani 1 1 d . . . . .
F2 F 0.4580(2) 0.84510(18) 0.68240(12) 0.0597(5) Uani 1 1 d . . . . .
F6 F 0.3828(2) 0.6995(2) 0.76940(11) 0.0693(6) Uani 1 1 d . . . . .
F1 F 0.48501(19) 0.67527(17) 0.65154(14) 0.0668(6) Uani 1 1 d . . . . .
C19 C 0.7021(2) 0.34078(18) 0.61263(12) 0.0170(4) Uani 1 1 d . . . . .
C25 C 1.1083(2) 0.26799(19) 0.62536(12) 0.0175(4) Uani 1 1 d . . . . .
C13 C 0.5362(2) 0.19542(19) 0.75390(12) 0.0180(4) Uani 1 1 d . . . . .
C18 C 0.5286(2) 0.31381(19) 0.71837(12) 0.0192(4) Uani 1 1 d . . . . .
C24 C 0.8422(2) 0.32170(18) 0.59466(12) 0.0165(4) Uani 1 1 d . . . . .
C31 C 0.8933(2) 0.44279(19) 0.68670(12) 0.0179(4) Uani 1 1 d . . . . .
C26 C 1.1652(2) 0.3597(2) 0.58233(13) 0.0211(4) Uani 1 1 d . . . . .
H26 H 1.1151 0.4390 0.5811 0.025 Uiso 1 1 calc R . . . .
C23 C 0.9036(2) 0.31819(19) 0.52055(12) 0.0200(4) Uani 1 1 d . . . . .
H23 H 0.9989 0.3065 0.5067 0.024 Uiso 1 1 calc R . . . .
C7 C 0.7569(2) 0.03451(18) 0.67868(12) 0.0177(4) Uani 1 1 d . . . . .
C1 C 0.6566(2) -0.03606(19) 0.83641(12) 0.0192(4) Uani 1 1 d . . . . .
C8 C 0.8942(2) -0.0224(2) 0.66250(14) 0.0241(5) Uani 1 1 d . . . . .
H8 H 0.9548 -0.0290 0.6942 0.029 Uiso 1 1 calc R . . . .
C32 C 0.9277(2) 0.4516(2) 0.75085(13) 0.0244(5) Uani 1 1 d . . . . .
H32 H 0.9694 0.3824 0.7855 0.029 Uiso 1 1 calc R . . . .
C20 C 0.6235(2) 0.35468(19) 0.55999(13) 0.0217(5) Uani 1 1 d . . . . .
H20 H 0.5280 0.3675 0.5736 0.026 Uiso 1 1 calc R . . . .
C30 C 1.1845(2) 0.1521(2) 0.62807(13) 0.0212(4) Uani 1 1 d . . . . .
H30 H 1.1473 0.0892 0.6582 0.025 Uiso 1 1 calc R . . . .
C28 C 1.3691(2) 0.2199(2) 0.54307(13) 0.0256(5) Uani 1 1 d . . . . .
H28 H 1.4572 0.2037 0.5141 0.031 Uiso 1 1 calc R . . . .
C22 C 0.8262(2) 0.3318(2) 0.46700(13) 0.0237(5) Uani 1 1 d . . . . .
H22 H 0.8686 0.3289 0.4168 0.028 Uiso 1 1 calc R . . . .
C14 C 0.4134(2) 0.1663(2) 0.78466(14) 0.0255(5) Uani 1 1 d . . . . .
H14 H 0.4143 0.0867 0.8094 0.031 Uiso 1 1 calc R . . . .
C6 C 0.6149(2) -0.1194(2) 0.81977(14) 0.0260(5) Uani 1 1 d . . . . .
H6 H 0.6116 -0.1137 0.7689 0.031 Uiso 1 1 calc R . . . .
C36 C 0.8300(3) 0.5448(2) 0.63750(15) 0.0279(5) Uani 1 1 d . . . . .
H36 H 0.8045 0.5399 0.5940 0.034 Uiso 1 1 calc R . . . .
C12 C 0.6686(2) 0.0445(2) 0.63173(13) 0.0238(5) Uani 1 1 d . . . . .
H12 H 0.5749 0.0832 0.6423 0.029 Uiso 1 1 calc R . . . .
C21 C 0.6870(2) 0.3495(2) 0.48700(13) 0.0246(5) Uani 1 1 d . . . . .
H21 H 0.6346 0.3582 0.4503 0.029 Uiso 1 1 calc R . . . .
C2 C 0.6607(3) -0.0457(2) 0.91124(14) 0.0291(5) Uani 1 1 d . . . . .
H2 H 0.6892 0.0107 0.9230 0.035 Uiso 1 1 calc R . . . .
C27 C 1.2952(2) 0.3349(2) 0.54131(13) 0.0240(5) Uani 1 1 d . . . . .
H27 H 1.3335 0.3975 0.5119 0.029 Uiso 1 1 calc R . . . .
C16 C 0.2869(2) 0.3691(2) 0.74578(15) 0.0308(5) Uani 1 1 d . . . . .
H16 H 0.2023 0.4277 0.7436 0.037 Uiso 1 1 calc R . . . .
C42 C 0.8785(5) 0.2352(5) 0.9198(3) 0.0192(10) Uani 0.8 1 d . U P A 1
C29 C 1.3148(2) 0.1280(2) 0.58702(14) 0.0257(5) Uani 1 1 d . . . . .
H29 H 1.3664 0.0488 0.5891 0.031 Uiso 1 1 calc R . . . .
C9 C 0.9426(3) -0.0695(2) 0.60029(15) 0.0315(6) Uani 1 1 d . . . . .
H9 H 1.0361 -0.1089 0.5897 0.038 Uiso 1 1 calc R . . . .
C11 C 0.7184(3) -0.0024(2) 0.56912(14) 0.0320(6) Uani 1 1 d . . . . .
H11 H 0.6585 0.0045 0.5369 0.038 Uiso 1 1 calc R . . . .
C17 C 0.4069(2) 0.4004(2) 0.71517(14) 0.0265(5) Uani 1 1 d . . . . .
H17 H 0.4056 0.4805 0.6922 0.032 Uiso 1 1 calc R . . . .
C15 C 0.2907(2) 0.2518(2) 0.77961(15) 0.0312(6) Uani 1 1 d . . . . .
H15 H 0.2083 0.2299 0.7995 0.037 Uiso 1 1 calc R . . . .
C34 C 0.8403(3) 0.6617(2) 0.71455(16) 0.0349(6) Uani 1 1 d . . . . .
H34 H 0.8234 0.7364 0.7237 0.042 Uiso 1 1 calc R . . . .
C41 C 0.9913(4) 0.1328(4) 0.9080(3) 0.0188(6) Uani 0.8 1 d . U P A 1
C5 C 0.5781(3) -0.2106(2) 0.87738(16) 0.0344(6) Uani 1 1 d . . . . .
H5 H 0.5496 -0.2672 0.8658 0.041 Uiso 1 1 calc R . . . .
C10 C 0.8542(3) -0.0587(2) 0.55376(14) 0.0328(6) Uani 1 1 d . . . . .
H10 H 0.8873 -0.0904 0.5109 0.039 Uiso 1 1 calc R . . . .
C35 C 0.8036(3) 0.6537(2) 0.65139(17) 0.0348(6) Uani 1 1 d . . . . .
H35 H 0.7601 0.7231 0.6175 0.042 Uiso 1 1 calc R . . . .
C37 C 1.0915(3) -0.0110(2) 0.84311(15) 0.0196(4) Uani 0.8 1 d . U P A 1
H37 H 1.0871 -0.0441 0.8051 0.023 Uiso 0.8 1 calc R . P A 1
C3 C 0.6238(3) -0.1370(3) 0.96899(15) 0.0371(6) Uani 1 1 d . . . . .
H3 H 0.6267 -0.1428 1.0200 0.044 Uiso 1 1 calc R . . . .
C33 C 0.9016(3) 0.5605(2) 0.76426(15) 0.0347(6) Uani 1 1 d . . . . .
H33 H 0.9260 0.5658 0.8080 0.042 Uiso 1 1 calc R . . . .
C44 C 0.7488(6) 0.4151(6) 0.9430(3) 0.0280(11) Uani 0.8 1 d . U P A 1
H44 H 0.7283 0.4821 0.9621 0.034 Uiso 0.8 1 calc R . P A 1
C39 C 1.2048(4) -0.0046(3) 0.9350(2) 0.0213(6) Uani 0.8 1 d . U P A 1
H39 H 1.2798 -0.0334 0.9614 0.026 Uiso 0.8 1 calc R . P A 1
C40 C 1.0983(5) 0.0898(4) 0.94972(19) 0.0201(6) Uani 0.8 1 d . U P A 1
H40 H 1.0975 0.1252 0.9877 0.024 Uiso 0.8 1 calc R . P A 1
C38 C 1.2005(3) -0.0570(4) 0.8807(2) 0.0215(5) Uani 0.8 1 d . U P A 1
H38 H 1.2715 -0.1230 0.8700 0.026 Uiso 0.8 1 calc R . P A 1
C4 C 0.5827(3) -0.2196(2) 0.95171(16) 0.0377(6) Uani 1 1 d . . . . .
H4 H 0.5577 -0.2824 0.9909 0.045 Uiso 1 1 calc R . . . .
C43 C 0.8702(5) 0.3228(4) 0.9506(3) 0.0246(9) Uani 0.8 1 d . U P A 1
H43 H 0.9392 0.3222 0.9749 0.030 Uiso 0.8 1 calc R . P A 1
C45 C 0.6637(4) 0.3987(3) 0.9054(2) 0.0217(7) Uani 0.8 1 d . U P A 1
C46 C 0.5322(4) 0.4795(3) 0.8802(2) 0.0320(7) Uani 0.8 1 d . U P A 1
H46A H 0.5509 0.5262 0.8282 0.048 Uiso 0.8 1 calc GR . P A 1
H46B H 0.4881 0.5323 0.9136 0.048 Uiso 0.8 1 calc GR . P A 1
H46C H 0.4723 0.4325 0.8824 0.048 Uiso 0.8 1 calc GR . P A 1
C47 C 0.1254(3) 0.6313(3) 0.8620(2) 0.0559(9) Uani 1 1 d . . . . .
H47A H 0.1418 0.6304 0.8082 0.067 Uiso 1 1 calc R . . . .
H47B H 0.1942 0.6634 0.8692 0.067 Uiso 1 1 calc R . . . .
C46A C 1.239(2) -0.1124(19) 0.8701(10) 0.051(4) Uani 0.2 1 d . U P A 2
H46D H 1.2830 -0.0860 0.8180 0.076 Uiso 0.2 1 calc GR . P A 2
H46E H 1.1782 -0.1576 0.8710 0.076 Uiso 0.2 1 calc GR . P A 2
H46F H 1.3087 -0.1622 0.9015 0.076 Uiso 0.2 1 calc GR . P A 2
C45A C 1.1678(19) -0.0181(16) 0.8972(9) 0.035(3) Uani 0.2 1 d . U P A 2
C44A C 1.1718(18) 0.0404(15) 0.9435(7) 0.020(3) Uani 0.2 1 d . U P A 2
H44A H 1.2464 0.0136 0.9701 0.024 Uiso 0.2 1 calc R . P A 2
C43A C 1.0722(15) 0.1374(15) 0.9541(8) 0.026(3) Uani 0.2 1 d . U P A 2
H43A H 1.0738 0.1831 0.9856 0.032 Uiso 0.2 1 calc R . P A 2
C42A C 0.9677(18) 0.1638(14) 0.9145(9) 0.018(3) Uani 0.2 1 d . U P A 2
S2 S 0.9953(19) 0.0736(15) 0.8552(10) 0.0472(19) Uani 0.2 1 d . U P A 2
C41A C 0.848(2) 0.260(2) 0.9089(13) 0.022(4) Uani 0.2 1 d . U P A 2
N1 N 0.757(2) 0.277(2) 0.8631(11) 0.017(5) Uani 0.2 1 d . U P A 2
C37A C 0.6545(16) 0.3690(14) 0.8533(9) 0.044(3) Uani 0.2 1 d . U P A 2
H37A H 0.6050 0.3813 0.8145 0.053 Uiso 0.2 1 calc R . P A 2
C38A C 0.614(2) 0.4461(18) 0.8935(9) 0.034(3) Uani 0.2 1 d . U P A 2
H38A H 0.5316 0.5066 0.8898 0.041 Uiso 0.2 1 calc R . P A 2
C39A C 0.702(2) 0.434(3) 0.9427(16) 0.037(5) Uani 0.2 1 d . U P A 2
H39A H 0.6774 0.4915 0.9704 0.044 Uiso 0.2 1 calc R . P A 2
C40A C 0.817(2) 0.348(2) 0.9535(11) 0.029(4) Uani 0.2 1 d . U P A 2
H40A H 0.8738 0.3426 0.9869 0.035 Uiso 0.2 1 calc R . P A 2

loop_
_atom_site_aniso_label
_atom_site_aniso_U_11
_atom_site_aniso_U_22
_atom_site_aniso_U_33
_atom_site_aniso_U_23
_atom_site_aniso_U_13
_atom_site_aniso_U_12
Cu1 0.02973(19) 0.02671(19) 0.01606(17) -0.00206(13) -0.00552(13) -0.01639(14)
P2 0.0160(2) 0.0150(3) 0.0154(3) -0.0029(2) -0.00313(19) -0.00536(19)
P1 0.0165(3) 0.0145(3) 0.0157(3) -0.0034(2) -0.00298(19) -0.00509(19)
S1 0.0166(5) 0.0189(5) 0.0185(7) -0.0071(5) -0.0006(4) -0.0050(4)
P3 0.0313(3) 0.0260(3) 0.0306(3) -0.0045(3) -0.0038(3) -0.0066(3)
Cl1 0.0526(4) 0.0636(5) 0.0482(4) -0.0225(4) -0.0023(3) -0.0197(4)
Cl2 0.0541(5) 0.0662(5) 0.0548(5) -0.0283(4) -0.0179(4) -0.0144(4)
O1 0.0181(7) 0.0198(8) 0.0178(7) -0.0039(6) -0.0002(6) -0.0074(6)
N2 0.0183(10) 0.0214(11) 0.0171(10) -0.0063(10) -0.0022(9) -0.0043(10)
F5 0.0402(9) 0.0366(9) 0.0379(9) -0.0084(7) -0.0002(7) -0.0153(7)
F3 0.0820(14) 0.0477(10) 0.0340(9) 0.0009(8) -0.0092(9) -0.0312(10)
F4 0.0588(12) 0.0548(12) 0.0705(13) -0.0411(11) -0.0031(10) 0.0060(9)
F2 0.0719(13) 0.0557(12) 0.0646(13) -0.0043(10) -0.0217(10) -0.0371(10)
F6 0.0732(14) 0.0866(16) 0.0477(11) 0.0247(11) -0.0338(10) -0.0438(12)
F1 0.0356(10) 0.0493(11) 0.1052(18) -0.0286(11) 0.0120(10) -0.0069(8)
C19 0.0214(11) 0.0113(10) 0.0174(10) -0.0008(8) -0.0039(8) -0.0055(8)
C25 0.0167(10) 0.0203(11) 0.0168(10) -0.0041(8) -0.0050(8) -0.0056(8)
C13 0.0170(10) 0.0178(10) 0.0181(10) -0.0060(8) -0.0016(8) -0.0028(8)
C18 0.0172(10) 0.0214(11) 0.0191(11) -0.0064(9) -0.0001(8) -0.0065(8)
C24 0.0206(10) 0.0122(10) 0.0178(10) -0.0020(8) -0.0055(8) -0.0061(8)
C31 0.0157(10) 0.0185(11) 0.0207(11) -0.0069(9) 0.0005(8) -0.0068(8)
C26 0.0198(11) 0.0188(11) 0.0236(11) -0.0018(9) -0.0064(9) -0.0049(9)
C23 0.0216(11) 0.0177(11) 0.0204(11) -0.0052(9) -0.0026(8) -0.0052(8)
C7 0.0215(11) 0.0140(10) 0.0172(10) -0.0034(8) -0.0008(8) -0.0066(8)
C1 0.0167(10) 0.0162(10) 0.0211(11) -0.0021(8) -0.0016(8) -0.0032(8)
C8 0.0226(11) 0.0209(11) 0.0291(12) -0.0076(9) -0.0006(9) -0.0078(9)
C32 0.0275(12) 0.0271(12) 0.0226(11) -0.0064(9) -0.0036(9) -0.0128(10)
C20 0.0216(11) 0.0200(11) 0.0252(12) -0.0022(9) -0.0067(9) -0.0090(9)
C30 0.0230(11) 0.0186(11) 0.0229(11) -0.0032(9) -0.0053(9) -0.0079(9)
C28 0.0171(11) 0.0356(13) 0.0242(12) -0.0086(10) -0.0020(9) -0.0073(9)
C22 0.0324(13) 0.0221(11) 0.0176(11) -0.0065(9) -0.0036(9) -0.0077(9)
C14 0.0227(11) 0.0216(12) 0.0288(12) -0.0019(9) -0.0010(9) -0.0085(9)
C6 0.0282(12) 0.0207(12) 0.0283(12) -0.0052(10) -0.0026(10) -0.0082(9)
C36 0.0325(13) 0.0205(12) 0.0325(13) -0.0045(10) -0.0125(10) -0.0063(10)
C12 0.0256(12) 0.0234(12) 0.0231(12) -0.0077(9) -0.0068(9) -0.0039(9)
C21 0.0322(13) 0.0224(11) 0.0236(12) -0.0038(9) -0.0123(10) -0.0095(10)
C2 0.0362(14) 0.0290(13) 0.0232(12) -0.0023(10) -0.0055(10) -0.0138(11)
C27 0.0214(11) 0.0283(12) 0.0223(11) 0.0010(9) -0.0057(9) -0.0124(9)
C16 0.0180(11) 0.0274(13) 0.0367(14) -0.0057(11) 0.0009(10) 0.0008(9)
C42 0.021(2) 0.025(2) 0.0123(19) -0.0019(16) -0.0048(14) -0.0079(16)
C29 0.0205(11) 0.0233(12) 0.0324(13) -0.0101(10) -0.0049(9) -0.0013(9)
C9 0.0300(13) 0.0238(12) 0.0358(14) -0.0121(11) 0.0093(10) -0.0073(10)
C11 0.0477(16) 0.0285(13) 0.0233(12) -0.0086(10) -0.0108(11) -0.0093(11)
C17 0.0244(12) 0.0180(11) 0.0310(13) -0.0040(10) -0.0011(9) -0.0027(9)
C15 0.0179(11) 0.0324(14) 0.0357(14) -0.0029(11) 0.0027(10) -0.0075(10)
C34 0.0331(14) 0.0272(13) 0.0490(16) -0.0230(12) 0.0087(12) -0.0128(11)
C41 0.0184(10) 0.0215(11) 0.0167(10) -0.0058(9) -0.0017(8) -0.0056(9)
C5 0.0362(14) 0.0206(12) 0.0451(16) -0.0056(11) 0.0001(12) -0.0135(11)
C10 0.0513(16) 0.0236(12) 0.0224(12) -0.0107(10) 0.0061(11) -0.0130(11)
C35 0.0316(14) 0.0181(12) 0.0526(17) -0.0068(11) -0.0105(12) -0.0034(10)
C37 0.0186(9) 0.0213(10) 0.0172(9) -0.0062(8) -0.0023(8) -0.0026(8)
C3 0.0426(15) 0.0387(15) 0.0222(13) 0.0030(11) -0.0020(11) -0.0136(12)
C33 0.0434(15) 0.0413(15) 0.0309(14) -0.0193(12) 0.0026(11) -0.0231(13)
C44 0.034(3) 0.028(3) 0.026(2) -0.0135(19) -0.002(2) -0.009(2)
C39 0.0192(10) 0.0246(11) 0.0183(10) -0.0046(9) -0.0039(8) -0.0036(9)
C40 0.0192(10) 0.0232(12) 0.0173(10) -0.0057(9) -0.0031(8) -0.0046(10)
C38 0.0200(10) 0.0232(11) 0.0183(10) -0.0058(9) -0.0023(8) -0.0020(9)
C4 0.0373(15) 0.0246(13) 0.0372(15) 0.0066(11) 0.0036(11) -0.0112(11)
C43 0.028(2) 0.028(2) 0.0208(17) -0.0106(15) -0.0042(17) -0.0067(17)
C45 0.0238(17) 0.0157(16) 0.0204(16) -0.0044(14) 0.0003(13) -0.0016(13)
C46 0.0266(17) 0.0222(16) 0.0396(19) -0.0084(14) -0.0048(15) 0.0033(14)
C47 0.0446(18) 0.076(2) 0.0477(19) -0.0142(17) 0.0060(14) -0.0287(17)
C46A 0.059(9) 0.060(8) 0.044(9) -0.031(7) -0.010(7) -0.011(7)
C45A 0.053(7) 0.041(6) 0.020(6) -0.021(5) 0.013(5) -0.025(5)
C44A 0.026(6) 0.024(6) 0.013(5) -0.016(5) 0.000(4) -0.003(5)
C43A 0.031(6) 0.031(6) 0.020(5) -0.014(5) -0.004(4) -0.004(5)
C42A 0.027(6) 0.027(6) 0.002(5) 0.000(4) 0.002(4) -0.017(4)
S2 0.053(3) 0.060(4) 0.046(4) -0.031(2) 0.003(3) -0.030(3)
C41A 0.030(6) 0.028(6) 0.010(7) -0.004(5) 0.000(4) -0.012(4)
N1 0.030(7) 0.012(6) 0.014(9) -0.001(6) -0.006(6) -0.012(5)
C37A 0.048(7) 0.040(6) 0.044(7) -0.013(5) -0.013(5) -0.004(5)
C38A 0.046(9) 0.028(7) 0.026(6) -0.005(6) -0.007(6) -0.009(6)
C39A 0.042(10) 0.034(8) 0.030(7) -0.007(6) -0.007(8) -0.006(7)
C40A 0.042(9) 0.032(7) 0.020(6) -0.012(5) -0.010(7) -0.008(7)

loop_
_atom_type_symbol
_atom_type_description
_atom_type_scat_dispersion_real
_atom_type_scat_dispersion_imag
_atom_type_scat_source
C C 0.0181 0.0091 'International Tables Vol C Tables 4.2.6.8 and 6.1.1.4'
H H 0.0000 0.0000 'International Tables Vol C Tables 4.2.6.8 and 6.1.1.4'
Cl Cl 0.3639 0.7018 'International Tables Vol C Tables 4.2.6.8 and 6.1.1.4'
Cu Cu -1.9646 0.5888 'International Tables Vol C Tables 4.2.6.8 and 6.1.1.4'
F F 0.0727 0.0534 'International Tables Vol C Tables 4.2.6.8 and 6.1.1.4'
N N 0.0311 0.0180 'International Tables Vol C Tables 4.2.6.8 and 6.1.1.4'
O O 0.0492 0.0322 'International Tables Vol C Tables 4.2.6.8 and 6.1.1.4'
P P 0.2955 0.4335 'International Tables Vol C Tables 4.2.6.8 and 6.1.1.4'
S S 0.3331 0.5567 'International Tables Vol C Tables 4.2.6.8 and 6.1.1.4'

loop_
_geom_angle_atom_site_label_1
_geom_angle_atom_site_label_2
_geom_angle_atom_site_label_3
_geom_angle
P2 Cu1 S1 110.40(5)
P2 Cu1 N1 103.0(5)
P1 Cu1 P2 116.02(2)
P1 Cu1 S1 100.95(4)
P1 Cu1 N1 106.9(5)
N2 Cu1 P2 116.9(3)
N2 Cu1 P1 123.4(3)
N2 Cu1 S1 78.2(3)
S2 Cu1 P2 116.8(5)
S2 Cu1 P1 122.1(5)
S2 Cu1 N1 82.7(7)
C25 P2 Cu1 121.44(7)
C25 P2 C24 102.09(10)
C25 P2 C31 104.22(10)
C24 P2 Cu1 110.62(7)
C24 P2 C31 103.72(10)
C31 P2 Cu1 112.89(7)
C13 P1 Cu1 113.60(7)
C7 P1 Cu1 109.81(7)
C7 P1 C13 106.45(10)
C7 P1 C1 103.19(10)
C1 P1 Cu1 120.67(7)
C1 P1 C13 101.80(10)
C42 S1 Cu1 92.97(19)
C45 S1 Cu1 145.38(15)
C45 S1 C42 92.5(2)
F3 P3 F5 90.00(10)
F3 P3 F4 89.00(12)
F3 P3 F1 88.63(12)
F4 P3 F5 89.02(10)
F4 P3 F1 176.42(13)
F2 P3 F5 179.51(11)
F2 P3 F3 90.35(11)
F2 P3 F4 91.34(12)
F2 P3 F6 90.12(11)
F2 P3 F1 91.37(12)
F6 P3 F5 89.53(10)
F6 P3 F3 179.26(12)
F6 P3 F4 90.41(13)
F6 P3 F1 91.93(14)
F1 P3 F5 88.29(10)
C19 O1 C18 116.76(16)
C41 N2 Cu1 120.4(6)
C41 N2 C37 124.3(8)
C37 N2 Cu1 112.9(6)
C24 C19 O1 114.52(18)
C20 C19 O1 123.31(19)
C20 C19 C24 122.2(2)
C26 C25 P2 121.40(17)
C30 C25 P2 119.14(16)
C30 C25 C26 119.3(2)
C18 C13 P1 119.66(16)
C18 C13 C14 117.0(2)
C14 C13 P1 123.24(17)
O1 C18 C13 119.02(19)
C17 C18 O1 118.4(2)
C17 C18 C13 122.6(2)
C19 C24 P2 116.75(16)
C19 C24 C23 118.14(19)
C23 C24 P2 125.05(17)
C32 C31 P2 118.19(17)
C36 C31 P2 122.89(17)
C36 C31 C32 118.9(2)
C27 C26 C25 119.9(2)
C22 C23 C24 120.4(2)
C8 C7 P1 116.98(17)
C12 C7 P1 123.41(17)
C12 C7 C8 119.6(2)
C6 C1 P1 122.30(17)
C2 C1 P1 118.54(17)
C2 C1 C6 119.1(2)
C9 C8 C7 120.3(2)
C33 C32 C31 120.3(2)
C19 C20 C21 118.6(2)
C29 C30 C25 120.4(2)
C27 C28 C29 120.1(2)
C21 C22 C23 119.9(2)
C15 C14 C13 120.9(2)
C5 C6 C1 120.1(2)
C35 C36 C31 120.5(2)
C7 C12 C11 119.6(2)
C22 C21 C20 120.7(2)
C3 C2 C1 120.8(2)
C28 C27 C26 120.4(2)
C17 C16 C15 119.6(2)
C41 C42 S1 119.0(4)
C43 C42 S1 110.2(3)
C43 C42 C41 130.5(4)
C28 C29 C30 119.8(2)
C10 C9 C8 119.7(2)
C10 C11 C12 120.3(2)
C18 C17 C16 119.2(2)
C14 C15 C16 120.6(2)
C33 C34 C35 119.7(2)
N2 C41 C42 119.6(6)
N2 C41 C40 119.1(5)
C40 C41 C42 121.2(4)
C4 C5 C6 120.3(2)
C11 C10 C9 120.5(2)
C34 C35 C36 120.1(2)
N2 C37 C38 120.0(5)
C4 C3 C2 119.6(3)
C34 C33 C32 120.4(2)
C45 C44 C43 113.7(4)
C40 C39 C38 118.9(3)
C39 C40 C41 119.2(3)
C37 C38 C39 118.4(4)
C5 C4 C3 120.0(2)
C42 C43 C44 113.5(4)
C44 C45 S1 110.2(3)
C44 C45 C46 130.2(4)
C46 C45 S1 119.4(3)
Cl1 C47 Cl2 112.06(18)
C46A C45A S2 114.8(15)
C44A C45A C46A 141(2)
C44A C45A S2 103.8(14)
C45A C44A C43A 121.4(16)
C44A C43A C42A 113.3(13)
C43A C42A S2 114.3(14)
C43A C42A C41A 130.2(15)
C41A C42A S2 115.2(16)
C45A S2 Cu1 160.1(12)
C42A S2 Cu1 106.5(10)
C42A S2 C45A 87.0(11)
C42A C41A C40A 120.3(18)
N1 C41A C42A 123(2)
N1 C41A C40A 117(2)
C41A N1 Cu1 108.6(17)
C37A N1 Cu1 124.2(16)
C37A N1 C41A 123(2)
N1 C37A C38A 124(2)
C37A C38A C39A 116(2)
C40A C39A C38A 125(2)
C39A C40A C41A 114(2)

loop_
_geom_bond_atom_site_label_1
_geom_bond_atom_site_label_2
_geom_bond_distance
Cu1 P2 2.2770(6)
Cu1 P1 2.2649(6)
Cu1 S1 2.5567(16)
Cu1 N2 2.151(9)
Cu1 S2 2.119(17)
Cu1 N1 2.33(2)
P2 C25 1.821(2)
P2 C24 1.823(2)
P2 C31 1.824(2)
P1 C13 1.833(2)
P1 C7 1.817(2)
P1 C1 1.830(2)
S1 C42 1.748(5)
S1 C45 1.725(4)
P3 F5 1.6102(17)
P3 F3 1.5887(18)
P3 F4 1.5887(18)
P3 F2 1.5841(19)
P3 F6 1.5853(19)
P3 F1 1.5962(19)
Cl1 C47 1.758(4)
Cl2 C47 1.760(4)
O1 C19 1.394(3)
O1 C18 1.394(3)
N2 C41 1.273(12)
N2 C37 1.334(11)
C19 C24 1.392(3)
C19 C20 1.384(3)
C25 C26 1.396(3)
C25 C30 1.392(3)
C13 C18 1.397(3)
C13 C14 1.399(3)
C18 C17 1.381(3)
C24 C23 1.397(3)
C31 C32 1.393(3)
C31 C36 1.389(3)
C26 C27 1.389(3)
C23 C22 1.391(3)
C7 C8 1.394(3)
C7 C12 1.392(3)
C1 C6 1.393(3)
C1 C2 1.391(3)
C8 C9 1.387(3)
C32 C33 1.382(4)
C20 C21 1.388(3)
C30 C29 1.391(3)
C28 C27 1.381(3)
C28 C29 1.386(3)
C22 C21 1.386(3)
C14 C15 1.384(3)
C6 C5 1.388(4)
C36 C35 1.386(4)
C12 C11 1.393(3)
C2 C3 1.389(4)
C16 C17 1.384(3)
C16 C15 1.388(4)
C42 C41 1.465(5)
C42 C43 1.358(6)
C9 C10 1.384(4)
C11 C10 1.377(4)
C34 C35 1.383(4)
C34 C33 1.381(4)
C41 C40 1.402(5)
C5 C4 1.384(4)
C37 C38 1.369(4)
C3 C4 1.388(4)
C44 C43 1.416(6)
C44 C45 1.372(6)
C39 C40 1.381(5)
C39 C38 1.393(6)
C45 C46 1.509(5)
C46A C45A 1.35(2)
C45A C44A 1.32(2)
C45A S2 2.01(3)
C44A C43A 1.35(2)
C43A C42A 1.38(2)
C42A S2 1.73(3)
C42A C41A 1.43(2)
C41A N1 1.37(3)
C41A C40A 1.48(3)
N1 C37A 1.29(3)
C37A C38A 1.31(2)
C38A C39A 1.41(3)
C39A C40A 1.34(3)
